data_4080805
loop_
_publ_author_name
'Miesel, Dominique'
'Hildebrandt, Alexander'
'Korb, Marcus'
'Low, Paul J.'
'Lang, Heinrich'

_publ_section_title
;
 Synthesis and (Spectro)electrochemical Behavior of
 2,5-Diferrocenyl-1-phenyl-1H-phosphole
;
_journal_issue 10
_journal_name_full Organometallics
_journal_page_first 2993
_journal_paper_doi 10.1021/om400201b
_journal_volume 32
_journal_year 2013
_chemical_formula_sum 'C30 H25 Fe2 P Se'
_chemical_formula_weight 607.13
_chemical_name_systematic
; 
 ? 
;
_space_group_IT_number 19
_symmetry_space_group_name_Hall 'P 2ac 2ab'
_symmetry_space_group_name_H-M 'P 21 21 21'
_atom_sites_solution_hydrogens geom
_atom_sites_solution_primary direct
_atom_sites_solution_secondary difmap
_audit_creation_method SHELXL-97
_cell_angle_alpha 90.00
_cell_angle_beta 90.00
_cell_angle_gamma 90.00
_cell_formula_units_Z 4
_cell_length_a 7.5250(3)
_cell_length_b 16.0764(13)
_cell_length_c 19.8209(11)
_cell_measurement_temperature 100(2)
_cell_volume 2397.8(3)
_computing_structure_refinement 'SHELXL-97 (Sheldrick, 1997)'
_computing_structure_solution 'SHELXS-97 (Sheldrick, 1990)'
_diffrn_ambient_temperature 100(2)
_diffrn_measured_fraction_theta_full 0.996
_diffrn_measured_fraction_theta_max 0.996
_diffrn_radiation_monochromator graphite
_diffrn_radiation_source 'fine-focus sealed tube'
_diffrn_radiation_type MoK\a
_diffrn_radiation_wavelength 0.71073
_diffrn_reflns_av_R_equivalents 0.0880
_diffrn_reflns_av_sigmaI/netI 0.1278
_diffrn_reflns_limit_h_max 5
_diffrn_reflns_limit_h_min -9
_diffrn_reflns_limit_k_max 13
_diffrn_reflns_limit_k_min -19
_diffrn_reflns_limit_l_max 23
_diffrn_reflns_limit_l_min -21
_diffrn_reflns_number 9898
_diffrn_reflns_theta_full 25.25
_diffrn_reflns_theta_max 25.25
_diffrn_reflns_theta_min 2.90
_exptl_absorpt_coefficient_mu 2.813
_exptl_absorpt_correction_T_max 0.9724
_exptl_absorpt_correction_T_min 0.3337
_exptl_crystal_density_diffrn 1.682
_exptl_crystal_density_method 'not measured'
_exptl_crystal_F_000 1224
_exptl_crystal_size_max 0.50
_exptl_crystal_size_mid 0.10
_exptl_crystal_size_min 0.01
_refine_diff_density_max 0.663
_refine_diff_density_min -0.468
_refine_diff_density_rms 0.110
_refine_ls_abs_structure_details 'Flack H D (1983), Acta Cryst. A39, 876-881'
_refine_ls_abs_structure_Flack -0.017(16)
_refine_ls_extinction_method none
_refine_ls_goodness_of_fit_ref 0.950
_refine_ls_hydrogen_treatment mixed
_refine_ls_matrix_type full
_refine_ls_number_parameters 307
_refine_ls_number_reflns 4283
_refine_ls_number_restraints 348
_refine_ls_restrained_S_all 0.915
_refine_ls_R_factor_all 0.0965
_refine_ls_R_factor_gt 0.0578
_refine_ls_shift/su_max 0.022
_refine_ls_shift/su_mean 0.002
_refine_ls_structure_factor_coef Fsqd
_refine_ls_weighting_details 'calc w=1/[\s^2^(Fo^2^)+(0.0145P)^2^+0.0000P] where P=(Fo^2^+2Fc^2^)/3'
_refine_ls_weighting_scheme calc
_refine_ls_wR_factor_gt 0.0839
_refine_ls_wR_factor_ref 0.0949
_reflns_number_gt 2982
_reflns_number_total 4283
_reflns_threshold_expression >2sigma(I)
_cod_data_source_file om400201b_si_002.cif
_cod_data_source_block shelxl
_cod_database_code 4080805

loop_
_symmetry_equiv_pos_as_xyz
'x, y, z'
'-x+1/2, -y, z+1/2'
'x+1/2, -y+1/2, -z'
'-x, y+1/2, -z+1/2'

loop_
_atom_site_label
_atom_site_type_symbol
_atom_site_fract_x
_atom_site_fract_y
_atom_site_fract_z
_atom_site_U_iso_or_equiv
_atom_site_adp_type
_atom_site_occupancy
_atom_site_symmetry_multiplicity
_atom_site_calc_flag
_atom_site_refinement_flags
C1 C 1.5730(8) -0.6121(5) -0.0303(4) 0.0233(18) Uani 1 1 d .
C2 C 1.6793(9) -0.5982(5) 0.0234(4) 0.0333(19) Uani 1 1 d .
H2 H 1.7488 -0.6413 0.0427 0.040 Uiso 1 1 calc R
C3 C 1.6825(8) -0.5146(4) 0.0499(3) 0.0258(16) Uani 1 1 d .
H3 H 1.7572 -0.4996 0.0865 0.031 Uiso 1 1 calc R
C4 C 1.5735(8) -0.4584(5) 0.0198(4) 0.026(2) Uani 1 1 d .
C5 C 1.5421(8) -0.6879(5) -0.0645(4) 0.0252(16) Uani 1 1 d U
C6 C 1.4323(8) -0.7023(5) -0.1239(4) 0.0307(19) Uani 1 1 d U
H6 H 1.3697 -0.6603 -0.1479 0.037 Uiso 1 1 calc R
C7 C 1.4327(8) -0.7874(5) -0.1406(4) 0.0340(19) Uani 1 1 d U
H7 H 1.3710 -0.8132 -0.1768 0.041 Uiso 1 1 calc R
C8 C 1.5428(8) -0.8267(6) -0.0930(4) 0.0365(18) Uani 1 1 d U
H8 H 1.5674 -0.8847 -0.0918 0.044 Uiso 1 1 calc R
C9 C 1.6110(8) -0.7684(5) -0.0476(4) 0.0312(17) Uani 1 1 d U
H9 H 1.6900 -0.7801 -0.0114 0.037 Uiso 1 1 calc R
C10 C 1.8993(9) -0.6697(6) -0.1667(4) 0.041(2) Uani 1 1 d U
H10 H 1.9332 -0.6193 -0.1453 0.049 Uiso 1 1 calc R
C11 C 1.7843(9) -0.6768(6) -0.2221(4) 0.043(2) Uani 1 1 d U
H11 H 1.7250 -0.6321 -0.2439 0.051 Uiso 1 1 calc R
C12 C 1.7719(9) -0.7599(6) -0.2395(4) 0.045(2) Uani 1 1 d U
H12 H 1.7040 -0.7814 -0.2760 0.054 Uiso 1 1 calc R
C13 C 1.8736(9) -0.8068(6) -0.1956(4) 0.042(2) Uani 1 1 d U
H13 H 1.8866 -0.8656 -0.1964 0.050 Uiso 1 1 calc R
C14 C 1.9564(9) -0.7506(6) -0.1483(4) 0.036(2) Uani 1 1 d U
H14 H 2.0335 -0.7649 -0.1122 0.044 Uiso 1 1 calc R
C15 C 1.5480(8) -0.3724(5) 0.0374(4) 0.0246(19) Uani 1 1 d .
C16 C 1.6300(7) -0.3274(5) 0.0924(3) 0.0275(19) Uani 1 1 d .
H16 H 1.7160 -0.3490 0.1228 0.033 Uiso 1 1 calc R
C17 C 1.5604(8) -0.2457(5) 0.0931(4) 0.0283(19) Uani 1 1 d .
H17 H 1.5917 -0.2027 0.1238 0.034 Uiso 1 1 calc R
C18 C 1.4354(8) -0.2395(5) 0.0397(4) 0.030(2) Uani 1 1 d .
H18 H 1.3688 -0.1912 0.0285 0.036 Uiso 1 1 calc R
C19 C 1.4260(8) -0.3153(5) 0.0065(4) 0.0263(19) Uani 1 1 d .
H19 H 1.3509 -0.3275 -0.0307 0.032 Uiso 1 1 calc R
C20 C 1.2272(8) -0.4330(5) 0.1368(4) 0.0367(18) Uani 1 1 d U
H20 H 1.2450 -0.4882 0.1212 0.044 Uiso 1 1 calc R
C21 C 1.3153(10) -0.3947(5) 0.1920(4) 0.0386(18) Uani 1 1 d U
H21 H 1.4021 -0.4200 0.2201 0.046 Uiso 1 1 calc R
C22 C 1.2520(8) -0.3134(6) 0.1978(4) 0.036(2) Uani 1 1 d U
H22 H 1.2888 -0.2740 0.2307 0.044 Uiso 1 1 calc R
C23 C 1.1235(9) -0.2992(6) 0.1466(4) 0.047(2) Uani 1 1 d U
H23 H 1.0597 -0.2492 0.1386 0.057 Uiso 1 1 calc R
C24 C 1.1095(9) -0.3746(6) 0.1096(5) 0.044(2) Uani 1 1 d U
H24 H 1.0325 -0.3839 0.0724 0.053 Uiso 1 1 calc R
C25 C 1.5700(8) -0.4782(5) -0.1262(4) 0.0241(19) Uani 1 1 d .
C26 C 1.4814(9) -0.4774(5) -0.1864(4) 0.033(2) Uani 1 1 d .
H26 H 1.3578 -0.4894 -0.1870 0.039 Uiso 1 1 calc R
C27 C 1.5662(9) -0.4596(6) -0.2464(4) 0.041(3) Uani 1 1 d .
H27 H 1.5016 -0.4609 -0.2876 0.049 Uiso 1 1 calc R
C28 C 1.7461(9) -0.4400(5) -0.2468(5) 0.042(2) Uani 1 1 d .
H28 H 1.8066 -0.4281 -0.2877 0.050 Uiso 1 1 calc R
C29 C 1.8342(10) -0.4385(4) -0.1855(4) 0.0329(19) Uani 1 1 d .
H29 H 1.9564 -0.4237 -0.1844 0.040 Uiso 1 1 calc R
C30 C 1.7498(8) -0.4578(5) -0.1263(4) 0.030(2) Uani 1 1 d .
H30 H 1.8142 -0.4572 -0.0851 0.036 Uiso 1 1 calc R
P1 P 1.4650(2) -0.51300(14) -0.04925(10) 0.0245(5) Uani 1 1 d .
Fe1 Fe 1.68588(13) -0.74197(7) -0.14302(5) 0.0272(3) Uani 1 1 d U
Fe2 Fe 1.36273(11) -0.33147(7) 0.10519(6) 0.0287(3) Uani 1 1 d U
Se1 Se 1.18534(9) -0.51373(5) -0.05128(4) 0.0315(2) Uani 1 1 d .

loop_
_atom_site_aniso_label
_atom_site_aniso_U_11
_atom_site_aniso_U_22
_atom_site_aniso_U_33
_atom_site_aniso_U_23
_atom_site_aniso_U_13
_atom_site_aniso_U_12
C1 0.023(4) 0.031(5) 0.016(4) 0.001(4) 0.005(3) 0.003(3)
C2 0.024(3) 0.044(5) 0.031(4) 0.006(4) -0.009(4) 0.015(4)
C3 0.021(3) 0.037(4) 0.020(3) 0.004(4) 0.003(4) -0.003(4)
C4 0.013(3) 0.039(6) 0.025(4) -0.001(4) 0.003(3) 0.000(3)
C5 0.017(3) 0.037(4) 0.021(4) 0.007(3) 0.007(3) 0.005(3)
C6 0.018(3) 0.035(4) 0.038(5) 0.007(4) 0.002(3) 0.008(3)
C7 0.018(3) 0.041(5) 0.043(5) -0.001(4) 0.004(3) 0.000(3)
C8 0.025(4) 0.035(4) 0.049(5) 0.013(4) 0.008(3) 0.006(3)
C9 0.021(3) 0.039(5) 0.034(3) 0.008(4) 0.006(3) 0.011(3)
C10 0.035(4) 0.041(5) 0.046(5) -0.010(5) 0.019(3) -0.012(4)
C11 0.027(4) 0.061(5) 0.040(5) 0.015(4) 0.007(3) -0.001(4)
C12 0.029(4) 0.071(6) 0.036(4) -0.009(5) 0.005(3) -0.004(4)
C13 0.029(4) 0.042(5) 0.055(5) -0.010(4) 0.016(3) -0.001(3)
C14 0.020(3) 0.070(6) 0.020(4) 0.012(5) 0.011(3) 0.005(4)
C15 0.019(4) 0.037(5) 0.018(4) 0.006(4) -0.001(3) -0.007(3)
C16 0.012(3) 0.048(6) 0.022(4) 0.006(4) -0.005(3) -0.002(4)
C17 0.024(3) 0.033(5) 0.028(5) -0.008(5) 0.000(3) -0.007(4)
C18 0.027(4) 0.025(5) 0.039(5) 0.002(5) -0.003(4) 0.000(3)
C19 0.018(3) 0.030(5) 0.030(5) 0.010(4) -0.005(3) -0.003(3)
C20 0.030(4) 0.046(4) 0.034(5) 0.001(4) 0.006(3) -0.014(3)
C21 0.030(4) 0.054(5) 0.032(4) 0.002(4) -0.001(4) -0.007(4)
C22 0.028(4) 0.048(5) 0.033(4) -0.002(4) 0.010(3) -0.007(4)
C23 0.023(4) 0.069(5) 0.051(5) 0.002(5) 0.018(3) 0.014(4)
C24 0.016(3) 0.081(7) 0.036(5) 0.002(5) 0.002(3) -0.011(4)
C25 0.025(4) 0.025(5) 0.022(5) 0.007(4) -0.001(3) 0.006(3)
C26 0.026(4) 0.042(6) 0.029(5) -0.001(5) -0.002(3) -0.013(4)
C27 0.037(4) 0.061(7) 0.023(5) 0.021(5) -0.017(4) -0.017(4)
C28 0.039(4) 0.045(6) 0.041(5) 0.009(5) -0.007(4) -0.015(4)
C29 0.027(4) 0.035(5) 0.037(5) 0.000(4) 0.004(4) -0.007(4)
C30 0.026(3) 0.038(6) 0.027(5) -0.004(4) -0.004(3) 0.000(3)
P1 0.0194(9) 0.0331(14) 0.0210(11) 0.0007(12) -0.0013(8) 0.0018(9)
Fe1 0.0189(4) 0.0330(7) 0.0297(6) 0.0010(6) 0.0038(5) 0.0013(6)
Fe2 0.0187(5) 0.0396(8) 0.0279(6) -0.0016(6) 0.0014(5) -0.0014(5)
Se1 0.0176(3) 0.0365(5) 0.0404(5) -0.0022(5) -0.0030(4) 0.0017(4)

loop_
_atom_type_symbol
_atom_type_description
_atom_type_scat_dispersion_real
_atom_type_scat_dispersion_imag
_atom_type_scat_source
C C 0.0033 0.0016 'International Tables Vol C Tables 4.2.6.8 and 6.1.1.4'
H H 0.0000 0.0000 'International Tables Vol C Tables 4.2.6.8 and 6.1.1.4'
P P 0.1023 0.0942 'International Tables Vol C Tables 4.2.6.8 and 6.1.1.4'
Fe Fe 0.3463 0.8444 'International Tables Vol C Tables 4.2.6.8 and 6.1.1.4'
Se Se -0.0929 2.2259 'International Tables Vol C Tables 4.2.6.8 and 6.1.1.4'

loop_
_geom_angle_atom_site_label_1
_geom_angle_atom_site_label_2
_geom_angle_atom_site_label_3
_geom_angle
C2 C1 C5 128.2(7)
C2 C1 P1 106.4(6)
C5 C1 P1 125.4(5)
C1 C2 C3 116.8(7)
C1 C2 H2 121.6
C3 C2 H2 121.6
C4 C3 C2 116.7(7)
C4 C3 H3 121.6
C2 C3 H3 121.6
C3 C4 C15 127.8(7)
C3 C4 P1 106.3(6)
C15 C4 P1 125.9(6)
C1 C5 C9 127.3(7)
C1 C5 C6 128.1(7)
C9 C5 C6 104.5(7)
C1 C5 Fe1 129.2(5)
C9 C5 Fe1 67.1(4)
C6 C5 Fe1 68.0(4)
C7 C6 C5 110.0(7)
C7 C6 Fe1 69.6(4)
C5 C6 Fe1 70.8(4)
C7 C6 H6 125.0
C5 C6 H6 125.0
Fe1 C6 H6 126.2
C8 C7 C6 106.3(7)
C8 C7 Fe1 68.1(4)
C6 C7 Fe1 70.1(4)
C8 C7 H7 126.9
C6 C7 H7 126.9
Fe1 C7 H7 126.5
C9 C8 C7 110.3(7)
C9 C8 Fe1 70.4(4)
C7 C8 Fe1 71.2(4)
C9 C8 H8 124.8
C7 C8 H8 124.8
Fe1 C8 H8 125.1
C8 C9 C5 108.8(7)
C8 C9 Fe1 68.9(4)
C5 C9 Fe1 72.1(4)
C8 C9 H9 125.6
C5 C9 H9 125.6
Fe1 C9 H9 125.0
C11 C10 C14 108.3(8)
C11 C10 Fe1 69.4(4)
C14 C10 Fe1 69.9(4)
C11 C10 H10 125.8
C14 C10 H10 125.8
Fe1 C10 H10 126.5
C12 C11 C10 108.4(8)
C12 C11 Fe1 70.6(5)
C10 C11 Fe1 70.3(5)
C12 C11 H11 125.8
C10 C11 H11 125.8
Fe1 C11 H11 124.9
C13 C12 C11 109.4(8)
C13 C12 Fe1 70.3(5)
C11 C12 Fe1 69.6(5)
C13 C12 H12 125.3
C11 C12 H12 125.3
Fe1 C12 H12 126.4
C12 C13 C14 107.8(8)
C12 C13 Fe1 70.1(5)
C14 C13 Fe1 69.4(4)
C12 C13 H13 126.1
C14 C13 H13 126.1
Fe1 C13 H13 126.0
C10 C14 C13 106.0(7)
C10 C14 Fe1 69.4(4)
C13 C14 Fe1 69.2(4)
C10 C14 H14 127.0
C13 C14 H14 127.0
Fe1 C14 H14 125.9
C19 C15 C4 126.6(7)
C19 C15 C16 106.0(7)
C4 C15 C16 127.4(7)
C19 C15 Fe2 68.8(4)
C4 C15 Fe2 124.0(5)
C16 C15 Fe2 68.6(4)
C17 C16 C15 108.3(6)
C17 C16 Fe2 70.2(3)
C15 C16 Fe2 69.8(3)
C17 C16 H16 125.8
C15 C16 H16 125.8
Fe2 C16 H16 125.7
C16 C17 C18 107.6(7)
C16 C17 Fe2 69.1(4)
C18 C17 Fe2 69.6(4)
C16 C17 H17 126.2
C18 C17 H17 126.2
Fe2 C17 H17 126.6
C19 C18 C17 109.0(7)
C19 C18 Fe2 69.6(4)
C17 C18 Fe2 69.7(4)
C19 C18 H18 125.5
C17 C18 H18 125.5
Fe2 C18 H18 126.8
C18 C19 C15 109.1(7)
C18 C19 Fe2 70.6(4)
C15 C19 Fe2 69.9(4)
C18 C19 H19 125.5
C15 C19 H19 125.5
Fe2 C19 H19 125.6
C24 C20 C21 107.6(8)
C24 C20 Fe2 70.0(4)
C21 C20 Fe2 69.8(4)
C24 C20 H20 126.2
C21 C20 H20 126.2
Fe2 C20 H20 125.6
C22 C21 C20 108.1(7)
C22 C21 Fe2 70.2(5)
C20 C21 Fe2 69.3(4)
C22 C21 H21 126.0
C20 C21 H21 126.0
Fe2 C21 H21 126.1
C21 C22 C23 108.8(8)
C21 C22 Fe2 69.6(5)
C23 C22 Fe2 69.9(4)
C21 C22 H22 125.6
C23 C22 H22 125.6
Fe2 C22 H22 126.4
C22 C23 C24 106.4(8)
C22 C23 Fe2 69.3(4)
C24 C23 Fe2 69.0(4)
C22 C23 H23 126.8
C24 C23 H23 126.8
Fe2 C23 H23 126.4
C20 C24 C23 109.1(8)
C20 C24 Fe2 69.6(4)
C23 C24 Fe2 70.2(4)
C20 C24 H24 125.5
C23 C24 H24 125.5
Fe2 C24 H24 126.4
C26 C25 C30 118.0(7)
C26 C25 P1 121.8(5)
C30 C25 P1 120.0(6)
C25 C26 C27 122.0(6)
C25 C26 H26 119.0
C27 C26 H26 119.0
C26 C27 C28 120.1(8)
C26 C27 H27 120.0
C28 C27 H27 120.0
C29 C28 C27 117.8(8)
C29 C28 H28 121.1
C27 C28 H28 121.1
C30 C29 C28 121.7(7)
C30 C29 H29 119.2
C28 C29 H29 119.2
C29 C30 C25 120.4(7)
C29 C30 H30 119.8
C25 C30 H30 119.8
C25 P1 C4 106.8(3)
C25 P1 C1 104.5(3)
C4 P1 C1 93.8(4)
C25 P1 Se1 115.0(2)
C4 P1 Se1 117.8(2)
C1 P1 Se1 116.3(2)
C8 Fe1 C9 40.7(3)
C8 Fe1 C11 158.9(3)
C9 Fe1 C11 159.4(4)
C8 Fe1 C10 158.0(3)
C9 Fe1 C10 123.8(3)
C11 Fe1 C10 40.4(3)
C8 Fe1 C12 122.7(4)
C9 Fe1 C12 159.6(4)
C11 Fe1 C12 39.8(3)
C10 Fe1 C12 67.3(3)
C8 Fe1 C7 40.7(3)
C9 Fe1 C7 69.0(3)
C11 Fe1 C7 123.0(3)
C10 Fe1 C7 161.0(4)
C12 Fe1 C7 105.5(3)
C8 Fe1 C13 106.1(4)
C9 Fe1 C13 124.3(3)
C11 Fe1 C13 67.4(4)
C10 Fe1 C13 68.2(3)
C12 Fe1 C13 39.6(3)
C7 Fe1 C13 118.3(3)
C8 Fe1 C14 121.0(3)
C9 Fe1 C14 108.2(3)
C11 Fe1 C14 68.4(3)
C10 Fe1 C14 40.7(3)
C12 Fe1 C14 68.0(3)
C7 Fe1 C14 155.1(4)
C13 Fe1 C14 41.4(3)
C8 Fe1 C6 67.6(3)
C9 Fe1 C6 68.4(3)
C11 Fe1 C6 108.8(3)
C10 Fe1 C6 126.9(3)
C12 Fe1 C6 120.9(3)
C7 Fe1 C6 40.3(3)
C13 Fe1 C6 153.9(3)
C14 Fe1 C6 163.6(4)
C8 Fe1 C5 68.5(3)
C9 Fe1 C5 40.8(3)
C11 Fe1 C5 123.5(3)
C10 Fe1 C5 110.1(3)
C12 Fe1 C5 157.4(3)
C7 Fe1 C5 69.4(3)
C13 Fe1 C5 162.3(3)
C14 Fe1 C5 125.7(3)
C6 Fe1 C5 41.3(3)
C20 Fe2 C16 124.4(3)
C20 Fe2 C19 121.3(3)
C16 Fe2 C19 69.1(3)
C20 Fe2 C24 40.4(3)
C16 Fe2 C24 161.3(4)
C19 Fe2 C24 107.8(3)
C20 Fe2 C21 41.0(3)
C16 Fe2 C21 107.3(3)
C19 Fe2 C21 157.2(3)
C24 Fe2 C21 68.1(3)
C20 Fe2 C22 68.3(3)
C16 Fe2 C22 120.9(3)
C19 Fe2 C22 161.1(3)
C24 Fe2 C22 68.0(3)
C21 Fe2 C22 40.2(3)
C20 Fe2 C18 156.3(3)
C16 Fe2 C18 68.4(3)
C19 Fe2 C18 39.8(3)
C24 Fe2 C18 121.7(3)
C21 Fe2 C18 161.5(3)
C22 Fe2 C18 125.4(3)
C20 Fe2 C17 161.4(3)
C16 Fe2 C17 40.7(3)
C19 Fe2 C17 68.3(3)
C24 Fe2 C17 156.9(3)
C21 Fe2 C17 124.5(3)
C22 Fe2 C17 107.9(3)
C18 Fe2 C17 40.7(2)
C20 Fe2 C15 106.7(3)
C16 Fe2 C15 41.6(3)
C19 Fe2 C15 41.3(3)
C24 Fe2 C15 124.0(3)
C21 Fe2 C15 121.0(3)
C22 Fe2 C15 156.5(3)
C18 Fe2 C15 68.5(3)
C17 Fe2 C15 69.1(3)
C20 Fe2 C23 68.7(3)
C16 Fe2 C23 156.2(3)
C19 Fe2 C23 124.1(3)
C24 Fe2 C23 40.8(3)
C21 Fe2 C23 68.4(3)
C22 Fe2 C23 40.7(3)
C18 Fe2 C23 107.9(3)
C17 Fe2 C23 121.1(3)
C15 Fe2 C23 161.0(3)

loop_
_geom_bond_atom_site_label_1
_geom_bond_atom_site_label_2
_geom_bond_distance
C1 C2 1.349(9)
C1 C5 1.415(10)
C1 P1 1.827(7)
C2 C3 1.443(9)
C2 H2 0.9500
C3 C4 1.358(9)
C3 H3 0.9500
C4 C15 1.439(10)
C4 P1 1.819(8)
C5 C9 1.433(9)
C5 C6 1.457(9)
C5 Fe1 2.085(7)
C6 C7 1.408(10)
C6 Fe1 2.047(6)
C6 H6 0.9500
C7 C8 1.406(10)
C7 Fe1 2.041(7)
C7 H7 0.9500
C8 C9 1.397(10)
C8 Fe1 2.000(7)
C8 H8 0.9500
C9 Fe1 2.019(8)
C9 H9 0.9500
C10 C11 1.402(10)
C10 C14 1.418(11)
C10 Fe1 2.037(7)
C10 H10 0.9500
C11 C12 1.383(11)
C11 Fe1 2.026(8)
C11 H11 0.9500
C12 C13 1.383(10)
C12 Fe1 2.039(8)
C12 H12 0.9500
C13 C14 1.444(11)
C13 Fe1 2.042(7)
C13 H13 0.9500
C14 Fe1 2.043(6)
C14 H14 0.9500
C15 C19 1.436(9)
C15 C16 1.445(9)
C15 Fe2 2.044(7)
C16 C17 1.414(10)
C16 Fe2 2.029(6)
C16 H16 0.9500
C17 C18 1.420(9)
C17 Fe2 2.043(7)
C17 H17 0.9500
C18 C19 1.387(9)
C18 Fe2 2.042(7)
C18 H18 0.9500
C19 Fe2 2.030(7)
C19 H19 0.9500
C20 C24 1.399(10)
C20 C21 1.419(9)
C20 Fe2 2.024(8)
C20 H20 0.9500
C21 C22 1.397(10)
C21 Fe2 2.030(8)
C21 H21 0.9500
C22 C23 1.420(10)
C22 Fe2 2.037(8)
C22 H22 0.9500
C23 C24 1.421(12)
C23 Fe2 2.045(7)
C23 H23 0.9500
C24 Fe2 2.030(7)
C24 H24 0.9500
C25 C26 1.367(9)
C25 C30 1.392(8)
C25 P1 1.807(7)
C26 C27 1.379(9)
C26 H26 0.9500
C27 C28 1.390(9)
C27 H27 0.9500
C28 C29 1.384(10)
C28 H28 0.9500
C29 C30 1.369(9)
C29 H29 0.9500
C30 H30 0.9500
P1 Se1 2.1047(15)

loop_
_geom_torsion_atom_site_label_1
_geom_torsion_atom_site_label_2
_geom_torsion_atom_site_label_3
_geom_torsion_atom_site_label_4
_geom_torsion
C5 C1 C2 C3 -178.2(6)
P1 C1 C2 C3 -0.6(8)
C1 C2 C3 C4 2.2(10)
C2 C3 C4 C15 178.2(6)
C2 C3 C4 P1 -2.5(7)
C2 C1 C5 C9 3.3(12)
P1 C1 C5 C9 -173.8(5)
C2 C1 C5 C6 -177.5(6)
P1 C1 C5 C6 5.4(10)
C2 C1 C5 Fe1 -86.1(9)
P1 C1 C5 Fe1 96.7(6)
C1 C5 C6 C7 -178.1(6)
C9 C5 C6 C7 1.3(7)
Fe1 C5 C6 C7 58.7(5)
C1 C5 C6 Fe1 123.3(7)
C9 C5 C6 Fe1 -57.4(4)
C5 C6 C7 C8 -0.7(8)
Fe1 C6 C7 C8 58.7(4)
C5 C6 C7 Fe1 -59.4(5)
C6 C7 C8 C9 -0.2(8)
Fe1 C7 C8 C9 59.8(5)
C6 C7 C8 Fe1 -60.0(5)
C7 C8 C9 C5 1.1(8)
Fe1 C8 C9 C5 61.3(5)
C7 C8 C9 Fe1 -60.3(5)
C1 C5 C9 C8 177.9(6)
C6 C5 C9 C8 -1.4(7)
Fe1 C5 C9 C8 -59.3(5)
C1 C5 C9 Fe1 -122.7(7)
C6 C5 C9 Fe1 58.0(4)
C14 C10 C11 C12 -1.4(8)
Fe1 C10 C11 C12 -60.6(5)
C14 C10 C11 Fe1 59.2(5)
C10 C11 C12 C13 1.3(8)
Fe1 C11 C12 C13 -59.1(5)
C10 C11 C12 Fe1 60.4(5)
C11 C12 C13 C14 -0.6(8)
Fe1 C12 C13 C14 -59.3(5)
C11 C12 C13 Fe1 58.7(5)
C11 C10 C14 C13 1.0(8)
Fe1 C10 C14 C13 59.9(5)
C11 C10 C14 Fe1 -58.9(5)
C12 C13 C14 C10 -0.2(7)
Fe1 C13 C14 C10 -60.0(5)
C12 C13 C14 Fe1 59.8(5)
C3 C4 C15 C19 -177.1(7)
P1 C4 C15 C19 3.7(10)
C3 C4 C15 C16 -1.7(11)
P1 C4 C15 C16 179.1(5)
C3 C4 C15 Fe2 -89.5(8)
P1 C4 C15 Fe2 91.3(7)
C19 C15 C16 C17 -0.9(7)
C4 C15 C16 C17 -177.1(6)
Fe2 C15 C16 C17 -59.9(4)
C19 C15 C16 Fe2 59.0(4)
C4 C15 C16 Fe2 -117.2(7)
C15 C16 C17 C18 0.4(7)
Fe2 C16 C17 C18 -59.2(4)
C15 C16 C17 Fe2 59.6(4)
C16 C17 C18 C19 0.3(8)
Fe2 C17 C18 C19 -58.6(5)
C16 C17 C18 Fe2 58.9(5)
C17 C18 C19 C15 -0.9(8)
Fe2 C18 C19 C15 -59.5(5)
C17 C18 C19 Fe2 58.7(5)
C4 C15 C19 C18 177.3(6)
C16 C15 C19 C18 1.1(7)
Fe2 C15 C19 C18 59.9(5)
C4 C15 C19 Fe2 117.4(7)
C16 C15 C19 Fe2 -58.9(4)
C24 C20 C21 C22 -0.4(8)
Fe2 C20 C21 C22 59.7(5)
C24 C20 C21 Fe2 -60.1(5)
C20 C21 C22 C23 0.0(8)
Fe2 C21 C22 C23 59.1(5)
C20 C21 C22 Fe2 -59.1(5)
C21 C22 C23 C24 0.4(8)
Fe2 C22 C23 C24 59.3(5)
C21 C22 C23 Fe2 -58.9(5)
C21 C20 C24 C23 0.7(8)
Fe2 C20 C24 C23 -59.2(5)
C21 C20 C24 Fe2 59.9(5)
C22 C23 C24 C20 -0.7(8)
Fe2 C23 C24 C20 58.9(5)
C22 C23 C24 Fe2 -59.6(5)
C30 C25 C26 C27 2.1(13)
P1 C25 C26 C27 -172.7(7)
C25 C26 C27 C28 -1.5(14)
C26 C27 C28 C29 -0.5(14)
C27 C28 C29 C30 1.8(13)
C28 C29 C30 C25 -1.2(12)
C26 C25 C30 C29 -0.7(13)
P1 C25 C30 C29 174.1(6)
C26 C25 P1 C4 -152.0(7)
C30 C25 P1 C4 33.3(8)
C26 C25 P1 C1 109.4(7)
C30 C25 P1 C1 -65.3(8)
C26 C25 P1 Se1 -19.3(8)
C30 C25 P1 Se1 166.0(6)
C3 C4 P1 C25 -104.6(5)
C15 C4 P1 C25 74.7(6)
C3 C4 P1 C1 1.7(5)
C15 C4 P1 C1 -178.9(6)
C3 C4 P1 Se1 124.3(4)
C15 C4 P1 Se1 -56.4(7)
C2 C1 P1 C25 107.8(5)
C5 C1 P1 C25 -74.5(6)
C2 C1 P1 C4 -0.6(5)
C5 C1 P1 C4 177.0(6)
C2 C1 P1 Se1 -124.3(4)
C5 C1 P1 Se1 53.4(6)
C7 C8 Fe1 C9 120.7(7)
C9 C8 Fe1 C11 -166.8(8)
C7 C8 Fe1 C11 -46.1(11)
C9 C8 Fe1 C10 53.0(11)
C7 C8 Fe1 C10 173.7(8)
C9 C8 Fe1 C12 164.3(4)
C7 C8 Fe1 C12 -75.1(6)
C9 C8 Fe1 C7 -120.7(7)
C9 C8 Fe1 C13 124.4(4)
C7 C8 Fe1 C13 -114.9(5)
C9 C8 Fe1 C14 81.9(5)
C7 C8 Fe1 C14 -157.4(5)
C9 C8 Fe1 C6 -82.5(5)
C7 C8 Fe1 C6 38.2(5)
C9 C8 Fe1 C5 -37.8(4)
C7 C8 Fe1 C5 82.9(5)
C5 C9 Fe1 C8 -119.2(6)
C8 C9 Fe1 C11 166.5(8)
C5 C9 Fe1 C11 47.3(9)
C8 C9 Fe1 C10 -158.9(5)
C5 C9 Fe1 C10 81.8(5)
C8 C9 Fe1 C12 -41.0(9)
C5 C9 Fe1 C12 -160.2(7)
C8 C9 Fe1 C7 36.9(4)
C5 C9 Fe1 C7 -82.3(4)
C8 C9 Fe1 C13 -73.8(5)
C5 C9 Fe1 C13 167.0(4)
C8 C9 Fe1 C14 -116.8(5)
C5 C9 Fe1 C14 124.0(5)
C8 C9 Fe1 C6 80.3(5)
C5 C9 Fe1 C6 -38.9(4)
C8 C9 Fe1 C5 119.2(6)
C12 C11 Fe1 C8 -39.6(11)
C10 C11 Fe1 C8 -158.3(8)
C12 C11 Fe1 C9 165.4(7)
C10 C11 Fe1 C9 46.7(11)
C12 C11 Fe1 C10 118.8(7)
C10 C11 Fe1 C12 -118.8(7)
C12 C11 Fe1 C7 -73.6(6)
C10 C11 Fe1 C7 167.6(5)
C12 C11 Fe1 C13 36.4(4)
C10 C11 Fe1 C13 -82.3(5)
C12 C11 Fe1 C14 81.3(5)
C10 C11 Fe1 C14 -37.5(5)
C12 C11 Fe1 C6 -116.0(5)
C10 C11 Fe1 C6 125.3(5)
C12 C11 Fe1 C5 -159.4(4)
C10 C11 Fe1 C5 81.9(6)
C11 C10 Fe1 C8 159.2(8)
C14 C10 Fe1 C8 39.5(11)
C11 C10 Fe1 C9 -162.0(5)
C14 C10 Fe1 C9 78.3(6)
C14 C10 Fe1 C11 -119.7(7)
C11 C10 Fe1 C12 37.5(5)
C14 C10 Fe1 C12 -82.3(5)
C11 C10 Fe1 C7 -33.6(13)
C14 C10 Fe1 C7 -153.3(10)
C11 C10 Fe1 C13 80.4(5)
C14 C10 Fe1 C13 -39.3(5)
C11 C10 Fe1 C14 119.7(7)
C11 C10 Fe1 C6 -75.0(6)
C14 C10 Fe1 C6 165.3(5)
C11 C10 Fe1 C5 -118.5(5)
C14 C10 Fe1 C5 121.8(5)
C13 C12 Fe1 C8 -75.1(6)
C11 C12 Fe1 C8 164.2(4)
C13 C12 Fe1 C9 -44.5(10)
C11 C12 Fe1 C9 -165.2(7)
C13 C12 Fe1 C11 120.7(7)
C13 C12 Fe1 C10 82.7(5)
C11 C12 Fe1 C10 -38.0(5)
C13 C12 Fe1 C7 -115.9(5)
C11 C12 Fe1 C7 123.4(5)
C11 C12 Fe1 C13 -120.7(7)
C13 C12 Fe1 C14 38.6(5)
C11 C12 Fe1 C14 -82.1(5)
C13 C12 Fe1 C6 -156.8(5)
C11 C12 Fe1 C6 82.5(5)
C13 C12 Fe1 C5 170.7(7)
C11 C12 Fe1 C5 50.0(10)
C6 C7 Fe1 C8 117.8(7)
C8 C7 Fe1 C9 -36.9(5)
C6 C7 Fe1 C9 80.9(5)
C8 C7 Fe1 C11 162.0(5)
C6 C7 Fe1 C11 -80.2(6)
C8 C7 Fe1 C10 -172.7(9)
C6 C7 Fe1 C10 -54.9(12)
C8 C7 Fe1 C12 122.4(5)
C6 C7 Fe1 C12 -119.7(5)
C8 C7 Fe1 C13 81.8(6)
C6 C7 Fe1 C13 -160.4(5)
C8 C7 Fe1 C14 51.3(10)
C6 C7 Fe1 C14 169.1(7)
C8 C7 Fe1 C6 -117.8(7)
C8 C7 Fe1 C5 -80.7(5)
C6 C7 Fe1 C5 37.1(5)
C12 C13 Fe1 C8 122.1(5)
C14 C13 Fe1 C8 -118.9(5)
C12 C13 Fe1 C9 162.8(5)
C14 C13 Fe1 C9 -78.3(6)
C12 C13 Fe1 C11 -36.6(5)
C14 C13 Fe1 C11 82.4(5)
C12 C13 Fe1 C10 -80.3(6)
C14 C13 Fe1 C10 38.6(5)
C14 C13 Fe1 C12 118.9(8)
C12 C13 Fe1 C7 79.9(6)
C14 C13 Fe1 C7 -161.1(5)
C12 C13 Fe1 C14 -118.9(8)
C12 C13 Fe1 C6 50.3(10)
C14 C13 Fe1 C6 169.3(7)
C12 C13 Fe1 C5 -168.2(9)
C14 C13 Fe1 C5 -49.2(13)
C10 C14 Fe1 C8 -163.9(5)
C13 C14 Fe1 C8 78.9(6)
C10 C14 Fe1 C9 -121.1(5)
C13 C14 Fe1 C9 121.7(5)
C10 C14 Fe1 C11 37.2(5)
C13 C14 Fe1 C11 -80.0(5)
C13 C14 Fe1 C10 -117.2(7)
C10 C14 Fe1 C12 80.2(5)
C13 C14 Fe1 C12 -37.0(5)
C10 C14 Fe1 C7 159.7(8)
C13 C14 Fe1 C7 42.5(10)
C10 C14 Fe1 C13 117.2(7)
C10 C14 Fe1 C6 -45.9(13)
C13 C14 Fe1 C6 -163.2(11)
C10 C14 Fe1 C5 -79.2(6)
C13 C14 Fe1 C5 163.5(5)
C7 C6 Fe1 C8 -38.6(5)
C5 C6 Fe1 C8 82.5(5)
C7 C6 Fe1 C9 -82.6(5)
C5 C6 Fe1 C9 38.5(4)
C7 C6 Fe1 C11 119.2(5)
C5 C6 Fe1 C11 -119.7(5)
C7 C6 Fe1 C10 160.6(5)
C5 C6 Fe1 C10 -78.3(6)
C7 C6 Fe1 C12 77.1(6)
C5 C6 Fe1 C12 -161.8(5)
C5 C6 Fe1 C7 121.1(7)
C7 C6 Fe1 C13 42.2(10)
C5 C6 Fe1 C13 163.3(7)
C7 C6 Fe1 C14 -163.6(11)
C5 C6 Fe1 C14 -42.5(14)
C7 C6 Fe1 C5 -121.1(7)
C1 C5 Fe1 C8 158.0(7)
C9 C5 Fe1 C8 37.7(4)
C6 C5 Fe1 C8 -80.0(5)
C1 C5 Fe1 C9 120.3(8)
C6 C5 Fe1 C9 -117.7(6)
C1 C5 Fe1 C11 -41.5(8)
C9 C5 Fe1 C11 -161.9(4)
C6 C5 Fe1 C11 80.4(5)
C1 C5 Fe1 C10 1.5(8)
C9 C5 Fe1 C10 -118.8(5)
C6 C5 Fe1 C10 123.4(5)
C1 C5 Fe1 C12 -77.5(10)
C9 C5 Fe1 C12 162.1(8)
C6 C5 Fe1 C12 44.4(10)
C1 C5 Fe1 C7 -158.2(8)
C9 C5 Fe1 C7 81.4(5)
C6 C5 Fe1 C7 -36.3(5)
C1 C5 Fe1 C13 82.6(13)
C9 C5 Fe1 C13 -37.8(12)
C6 C5 Fe1 C13 -155.5(10)
C1 C5 Fe1 C14 44.5(8)
C9 C5 Fe1 C14 -75.9(6)
C6 C5 Fe1 C14 166.4(5)
C1 C5 Fe1 C6 -121.9(9)
C9 C5 Fe1 C6 117.7(6)
C24 C20 Fe2 C16 -165.4(5)
C21 C20 Fe2 C16 76.2(5)
C24 C20 Fe2 C19 -80.6(6)
C21 C20 Fe2 C19 161.0(4)
C21 C20 Fe2 C24 -118.5(7)
C24 C20 Fe2 C21 118.5(7)
C24 C20 Fe2 C22 81.2(5)
C21 C20 Fe2 C22 -37.3(4)
C24 C20 Fe2 C18 -48.8(10)
C21 C20 Fe2 C18 -167.3(7)
C24 C20 Fe2 C17 162.7(9)
C21 C20 Fe2 C17 44.3(12)
C24 C20 Fe2 C15 -123.2(5)
C21 C20 Fe2 C15 118.4(5)
C24 C20 Fe2 C23 37.3(5)
C21 C20 Fe2 C23 -81.2(5)
C17 C16 Fe2 C20 -165.0(4)
C15 C16 Fe2 C20 75.8(5)
C17 C16 Fe2 C19 80.6(5)
C15 C16 Fe2 C19 -38.6(4)
C17 C16 Fe2 C24 164.3(9)
C15 C16 Fe2 C24 45.0(12)
C17 C16 Fe2 C21 -123.2(5)
C15 C16 Fe2 C21 117.6(5)
C17 C16 Fe2 C22 -81.5(5)
C15 C16 Fe2 C22 159.3(5)
C17 C16 Fe2 C18 37.8(4)
C15 C16 Fe2 C18 -81.5(5)
C15 C16 Fe2 C17 -119.2(6)
C17 C16 Fe2 C15 119.2(6)
C17 C16 Fe2 C23 -47.6(9)
C15 C16 Fe2 C23 -166.8(8)
C18 C19 Fe2 C20 160.7(4)
C15 C19 Fe2 C20 -79.4(5)
C18 C19 Fe2 C16 -81.0(4)
C15 C19 Fe2 C16 38.9(4)
C18 C19 Fe2 C24 118.6(4)
C15 C19 Fe2 C24 -121.6(5)
C18 C19 Fe2 C21 -165.8(7)
C15 C19 Fe2 C21 -45.9(9)
C18 C19 Fe2 C22 44.6(10)
C15 C19 Fe2 C22 164.4(8)
C15 C19 Fe2 C18 119.9(6)
C18 C19 Fe2 C17 -37.2(4)
C15 C19 Fe2 C17 82.7(4)
C18 C19 Fe2 C15 -119.9(6)
C18 C19 Fe2 C23 76.5(5)
C15 C19 Fe2 C23 -163.6(5)
C23 C24 Fe2 C20 120.3(8)
C20 C24 Fe2 C16 40.6(12)
C23 C24 Fe2 C16 161.0(9)
C20 C24 Fe2 C19 117.8(5)
C23 C24 Fe2 C19 -121.9(5)
C20 C24 Fe2 C21 -38.4(5)
C23 C24 Fe2 C21 81.9(6)
C20 C24 Fe2 C22 -81.9(5)
C23 C24 Fe2 C22 38.4(5)
C20 C24 Fe2 C18 159.2(5)
C23 C24 Fe2 C18 -80.5(6)
C20 C24 Fe2 C17 -166.1(7)
C23 C24 Fe2 C17 -45.8(11)
C20 C24 Fe2 C15 75.1(6)
C23 C24 Fe2 C15 -164.6(5)
C20 C24 Fe2 C23 -120.3(8)
C22 C21 Fe2 C20 -119.3(7)
C22 C21 Fe2 C16 117.8(5)
C20 C21 Fe2 C16 -122.9(5)
C22 C21 Fe2 C19 -165.3(6)
C20 C21 Fe2 C19 -46.0(9)
C22 C21 Fe2 C24 -81.4(5)
C20 C21 Fe2 C24 37.9(5)
C20 C21 Fe2 C22 119.3(7)
C22 C21 Fe2 C18 44.5(11)
C20 C21 Fe2 C18 163.7(8)
C22 C21 Fe2 C17 76.4(5)
C20 C21 Fe2 C17 -164.3(4)
C22 C21 Fe2 C15 161.1(4)
C20 C21 Fe2 C15 -79.6(5)
C22 C21 Fe2 C23 -37.3(5)
C20 C21 Fe2 C23 82.0(5)
C21 C22 Fe2 C20 38.0(4)
C23 C22 Fe2 C20 -82.2(5)
C21 C22 Fe2 C16 -80.0(5)
C23 C22 Fe2 C16 159.8(5)
C21 C22 Fe2 C19 162.4(8)
C23 C22 Fe2 C19 42.2(12)
C21 C22 Fe2 C24 81.6(5)
C23 C22 Fe2 C24 -38.5(5)
C23 C22 Fe2 C21 -120.2(7)
C21 C22 Fe2 C18 -164.2(4)
C23 C22 Fe2 C18 75.6(6)
C21 C22 Fe2 C17 -122.6(5)
C23 C22 Fe2 C17 117.2(5)
C21 C22 Fe2 C15 -44.0(10)
C23 C22 Fe2 C15 -164.2(7)
C21 C22 Fe2 C23 120.2(7)
C19 C18 Fe2 C20 -44.6(9)
C17 C18 Fe2 C20 -165.2(7)
C19 C18 Fe2 C16 82.8(4)
C17 C18 Fe2 C16 -37.7(4)
C17 C18 Fe2 C19 -120.5(6)
C19 C18 Fe2 C24 -79.6(5)
C17 C18 Fe2 C24 159.9(5)
C19 C18 Fe2 C21 162.5(8)
C17 C18 Fe2 C21 42.0(11)
C19 C18 Fe2 C22 -163.8(4)
C17 C18 Fe2 C22 75.6(5)
C19 C18 Fe2 C17 120.5(6)
C19 C18 Fe2 C15 37.9(4)
C17 C18 Fe2 C15 -82.6(4)
C19 C18 Fe2 C23 -122.2(4)
C17 C18 Fe2 C23 117.2(5)
C16 C17 Fe2 C20 42.0(12)
C18 C17 Fe2 C20 161.2(9)
C18 C17 Fe2 C16 119.2(6)
C16 C17 Fe2 C19 -82.7(5)
C18 C17 Fe2 C19 36.4(4)
C16 C17 Fe2 C24 -167.2(8)
C18 C17 Fe2 C24 -48.1(10)
C16 C17 Fe2 C21 75.7(5)
C18 C17 Fe2 C21 -165.1(4)
C16 C17 Fe2 C22 117.0(5)
C18 C17 Fe2 C22 -123.9(4)
C16 C17 Fe2 C18 -119.2(6)
C16 C17 Fe2 C15 -38.3(4)
C18 C17 Fe2 C15 80.9(4)
C16 C17 Fe2 C23 159.6(4)
C18 C17 Fe2 C23 -81.2(5)
C19 C15 Fe2 C20 118.7(4)
C4 C15 Fe2 C20 -1.9(7)
C16 C15 Fe2 C20 -123.3(5)
C19 C15 Fe2 C16 -117.9(6)
C4 C15 Fe2 C16 121.5(8)
C4 C15 Fe2 C19 -120.6(8)
C16 C15 Fe2 C19 117.9(6)
C19 C15 Fe2 C24 77.9(6)
C4 C15 Fe2 C24 -42.7(7)
C16 C15 Fe2 C24 -164.2(5)
C19 C15 Fe2 C21 161.1(4)
C4 C15 Fe2 C21 40.5(7)
C16 C15 Fe2 C21 -81.0(5)
C19 C15 Fe2 C22 -167.4(7)
C4 C15 Fe2 C22 72.0(10)
C16 C15 Fe2 C22 -49.5(10)
C19 C15 Fe2 C18 -36.7(4)
C4 C15 Fe2 C18 -157.3(7)
C16 C15 Fe2 C18 81.3(5)
C19 C15 Fe2 C17 -80.4(5)
C4 C15 Fe2 C17 158.9(7)
C16 C15 Fe2 C17 37.5(4)
C19 C15 Fe2 C23 45.7(12)
C4 C15 Fe2 C23 -74.9(13)
C16 C15 Fe2 C23 163.6(10)
C22 C23 Fe2 C20 81.0(5)
C24 C23 Fe2 C20 -36.9(5)
C22 C23 Fe2 C16 -47.1(10)
C24 C23 Fe2 C16 -165.0(7)
C22 C23 Fe2 C19 -164.8(5)
C24 C23 Fe2 C19 77.3(6)
C22 C23 Fe2 C24 117.9(8)
C22 C23 Fe2 C21 36.9(5)
C24 C23 Fe2 C21 -81.0(6)
C24 C23 Fe2 C22 -117.9(8)
C22 C23 Fe2 C18 -123.9(5)
C24 C23 Fe2 C18 118.2(5)
C22 C23 Fe2 C17 -81.3(6)
C24 C23 Fe2 C17 160.8(5)
C22 C23 Fe2 C15 160.5(9)
C24 C23 Fe2 C15 42.6(13)
